data_7112373
loop_
_publ_author_name
'Tian, Junjun'
'He, Zhengjie'

_publ_section_title
;
 Phosphine-catalyzed [3+2] annulation of \a-substituted allenoates with
 ester-activated \a,\b-unsaturated imines: a novel variation of the Lu
 [3+2] cycloaddition reaction
;
_journal_coden_ASTM CHCOFS
_journal_issue 20
_journal_name_full
;
 Chemical Communications (Cambridge, United Kingdom)
;
_journal_page_first 2058
_journal_page_last 2060
_journal_paper_doi 10.1039/c3cc38264h
_journal_volume 49
_journal_year 2013
_chemical_formula_sum 'C32 H32 N O6 S'
_chemical_formula_weight 558.65
_space_group_IT_number 2
_symmetry_cell_setting triclinic
_symmetry_space_group_name_Hall '-P 1'
_symmetry_space_group_name_H-M 'P -1'
_atom_sites_solution_hydrogens geom
_atom_sites_solution_primary direct
_atom_sites_solution_secondary difmap
_audit_creation_method SHELXL-97
_cell_angle_alpha 69.90(3)
_cell_angle_beta 86.02(3)
_cell_angle_gamma 87.63(3)
_cell_formula_units_Z 2
_cell_length_a 9.2454(18)
_cell_length_b 12.053(2)
_cell_length_c 14.310(3)
_cell_measurement_reflns_used 3751
_cell_measurement_temperature 113(2)
_cell_measurement_theta_max 27.9064
_cell_measurement_theta_min 2.7226
_cell_volume 1493.6(6)
_computing_cell_refinement crystalclear
_computing_data_collection crystalclear
_computing_data_reduction crystalclear
_computing_molecular_graphics 'Bruker SHELXTL'
_computing_publication_material 'Bruker SHELXTL'
_computing_structure_refinement 'SHELXL-97 (Sheldrick, 1997)'
_computing_structure_solution 'SHELXS-97 (Sheldrick, 1990)'
_diffrn_ambient_temperature 113(2)
_diffrn_measured_fraction_theta_full 0.978
_diffrn_measured_fraction_theta_max 0.978
_diffrn_measurement_device_type 'rigaku saturn'
_diffrn_measurement_method '\w scans'
_diffrn_radiation_monochromator confocal
_diffrn_radiation_source 'rotating anode'
_diffrn_radiation_type MoK\a
_diffrn_radiation_wavelength 0.71073
_diffrn_reflns_av_R_equivalents 0.0385
_diffrn_reflns_av_sigmaI/netI 0.0635
_diffrn_reflns_limit_h_max 11
_diffrn_reflns_limit_h_min -12
_diffrn_reflns_limit_k_max 13
_diffrn_reflns_limit_k_min -15
_diffrn_reflns_limit_l_max 18
_diffrn_reflns_limit_l_min -18
_diffrn_reflns_number 15369
_diffrn_reflns_theta_full 27.94
_diffrn_reflns_theta_max 27.94
_diffrn_reflns_theta_min 2.72
_diffrn_standards_decay_% 0
_diffrn_standards_interval_count 0
_diffrn_standards_interval_time 0
_diffrn_standards_number 0
_exptl_absorpt_coefficient_mu 0.152
_exptl_absorpt_correction_T_max 0.9820
_exptl_absorpt_correction_T_min 0.9703
_exptl_absorpt_correction_type multi-scan
_exptl_absorpt_process_details crystalclear
_exptl_crystal_density_diffrn 1.242
_exptl_crystal_density_method 'not measured'
_exptl_crystal_F_000 590
_exptl_crystal_size_max 0.20
_exptl_crystal_size_mid 0.18
_exptl_crystal_size_min 0.12
_refine_diff_density_max 0.441
_refine_diff_density_min -0.275
_refine_diff_density_rms 0.039
_refine_ls_extinction_coef 0.067(6)
_refine_ls_extinction_expression Fc^*^=kFc[1+0.001xFc^2^\l^3^/sin(2\q)]^-1/4^
_refine_ls_extinction_method SHELXL
_refine_ls_goodness_of_fit_ref 1.042
_refine_ls_hydrogen_treatment constr
_refine_ls_matrix_type full
_refine_ls_number_parameters 391
_refine_ls_number_reflns 7008
_refine_ls_number_restraints 124
_refine_ls_restrained_S_all 1.054
_refine_ls_R_factor_all 0.0998
_refine_ls_R_factor_gt 0.0564
_refine_ls_shift/su_max 0.001
_refine_ls_shift/su_mean 0.000
_refine_ls_structure_factor_coef Fsqd
_refine_ls_weighting_details 'calc w=1/[\s^2^(Fo^2^)+(0.0700P)^2^+0.0000P] where P=(Fo^2^+2Fc^2^)/3'
_refine_ls_weighting_scheme calc
_refine_ls_wR_factor_gt 0.1345
_refine_ls_wR_factor_ref 0.1550
_reflns_number_gt 3810
_reflns_number_total 7008
_reflns_threshold_expression >2sigma(I)
_cod_duplicate_entry 7108908
_cod_data_source_file c3cc38264h.txt
_cod_data_source_block shelxl
_cod_depositor_comments
;
The following automatic conversions were performed:

'_symmetry_cell_setting' value 'Triclinic' changed to 'triclinic'
according to
/usr/data/users/saulius/automatic-downloads/retrospective/RSC/lib/dictionaries/cif_core.dic
dictionary named 'cif_core.dic' version 2.4.2 from
2011-04-26.

'_exptl_absorpt_correction_type' value 'MULTI-SCAN'
changed to 'multi-scan' according to
/usr/data/users/saulius/automatic-downloads/retrospective/RSC/lib/dictionaries/cif_core.dic
dictionary named 'cif_core.dic' version 2.4.2 from
2011-04-26.

'_refine_ls_hydrogen_treatment' value 'CONSTR' changed
to 'constr' according to
/usr/data/users/saulius/automatic-downloads/retrospective/RSC/lib/dictionaries/cif_core.dic
dictionary named 'cif_core.dic' version 2.4.2 from 2011-04-26.

Automatic conversion script
Id: cif_fix_values 2281 2013-09-26 08:29:07Z andrius 
;
_cod_original_cell_volume 1493.7(5)
_cod_original_sg_symbol_H-M P-1
_cod_database_code 7112373

loop_
_symmetry_equiv_pos_as_xyz
'x, y, z'
'-x, -y, -z'

loop_
_atom_site_label
_atom_site_type_symbol
_atom_site_fract_x
_atom_site_fract_y
_atom_site_fract_z
_atom_site_U_iso_or_equiv
_atom_site_adp_type
_atom_site_occupancy
_atom_site_symmetry_multiplicity
_atom_site_calc_flag
_atom_site_refinement_flags
_atom_site_disorder_assembly
_atom_site_disorder_group
S1 S 0.48138(6) 0.11742(5) 0.33352(4) 0.0543(2) Uani 1 1 d . . .
O1 O 0.41723(16) 0.01107(13) 0.40095(11) 0.0667(4) Uani 1 1 d . . .
O2 O 0.50908(16) 0.13069(15) 0.23084(10) 0.0704(5) Uani 1 1 d . . .
O3 O 0.61005(17) 0.26549(13) 0.48369(11) 0.0680(5) Uani 1 1 d . . .
O4 O 0.7524(2) 0.40660(17) 0.38439(15) 0.1072(7) Uani 1 1 d . . .
O5 O 0.8191(2) 0.17264(17) 0.00452(12) 0.0904(6) Uani 1 1 d D . .
O6 O 0.8136(3) 0.36664(18) -0.03167(15) 0.1126(7) Uani 1 1 d . . .
N1 N 0.63509(16) 0.12477(14) 0.38177(12) 0.0483(4) Uani 1 1 d . A .
C1 C 0.3727(2) 0.23830(18) 0.33729(15) 0.0534(5) Uani 1 1 d . . .
C2 C 0.3776(3) 0.3428(2) 0.25585(18) 0.0691(6) Uani 1 1 d . . .
H2A H 0.4400 0.3484 0.1989 0.083 Uiso 1 1 calc R . .
C3 C 0.2919(3) 0.4381(2) 0.2580(2) 0.0827(8) Uani 1 1 d . . .
H3A H 0.2955 0.5090 0.2019 0.099 Uiso 1 1 calc R . .
C4 C 0.2012(3) 0.4328(2) 0.3398(2) 0.0780(7) Uani 1 1 d . . .
C5 C 0.1993(3) 0.3292(2) 0.4195(2) 0.0862(8) Uani 1 1 d . . .
H5A H 0.1376 0.3243 0.4767 0.103 Uiso 1 1 calc R . .
C6 C 0.2830(3) 0.2324(2) 0.41991(18) 0.0733(7) Uani 1 1 d . . .
H6A H 0.2791 0.1621 0.4765 0.088 Uiso 1 1 calc R . .
C7 C 0.1055(3) 0.5375(3) 0.3408(3) 0.1165(12) Uani 1 1 d . . .
H7A H 0.1214 0.6027 0.2776 0.175 Uiso 1 1 calc R . .
H7B H 0.1298 0.5628 0.3959 0.175 Uiso 1 1 calc R . .
H7C H 0.0036 0.5148 0.3496 0.175 Uiso 1 1 calc R . .
C8 C 0.7161(2) 0.23296(17) 0.34382(15) 0.0492(5) Uani 1 1 d . . .
C9 C 0.6975(2) 0.3131(2) 0.40324(17) 0.0597(6) Uani 1 1 d . A .
C10 C 0.5766(3) 0.3345(3) 0.5483(2) 0.0925(9) Uani 0.224(11) 1 d PU A 1
H10A H 0.6603 0.3291 0.5893 0.111 Uiso 0.224(11) 1 calc PR A 1
H10B H 0.5639 0.4184 0.5063 0.111 Uiso 0.224(11) 1 calc PR A 1
C11 C 0.455(2) 0.3000(19) 0.6103(15) 0.105(5) Uani 0.224(11) 1 d PU A 1
H11A H 0.4401 0.3506 0.6512 0.157 Uiso 0.224(11) 1 calc PR A 1
H11B H 0.4676 0.2177 0.6536 0.157 Uiso 0.224(11) 1 calc PR A 1
H11C H 0.3710 0.3071 0.5705 0.157 Uiso 0.224(11) 1 calc PR A 1
C10' C 0.5766(3) 0.3345(3) 0.5483(2) 0.0925(9) Uani 0.776(11) 1 d PU A 2
H10C H 0.4964 0.3915 0.5225 0.111 Uiso 0.776(11) 1 calc PR A 2
H10D H 0.6626 0.3790 0.5517 0.111 Uiso 0.776(11) 1 calc PR A 2
C11' C 0.5335(8) 0.2495(5) 0.6489(4) 0.113(2) Uani 0.776(11) 1 d PU A 2
H11D H 0.5112 0.2927 0.6951 0.169 Uiso 0.776(11) 1 calc PR A 2
H11E H 0.6134 0.1930 0.6731 0.169 Uiso 0.776(11) 1 calc PR A 2
H11F H 0.4476 0.2069 0.6446 0.169 Uiso 0.776(11) 1 calc PR A 2
C12 C 0.8087(2) 0.25563(18) 0.26240(15) 0.0524(5) Uani 1 1 d . A .
C13 C 0.8916(3) 0.3608(2) 0.21308(18) 0.0684(6) Uani 1 1 d . . .
H13A H 0.8952 0.4253 0.2366 0.082 Uiso 1 1 calc R A .
C14 C 0.9618(3) 0.3558(2) 0.13101(18) 0.0736(7) Uani 1 1 d . A .
H14A H 1.0213 0.4174 0.0885 0.088 Uiso 1 1 calc R . .
C15 C 0.9387(2) 0.2443(2) 0.11129(16) 0.0620(6) Uani 1 1 d . . .
C16 C 0.8424(2) 0.17031(18) 0.20607(14) 0.0529(5) Uani 1 1 d . A .
H16A H 0.7494 0.1521 0.1831 0.063 Uiso 1 1 calc R . .
C17 C 0.9107(2) 0.05444(18) 0.27015(14) 0.0496(5) Uani 1 1 d . . .
C18 C 1.0087(2) 0.0514(2) 0.33990(17) 0.0637(6) Uani 1 1 d . A .
H18A H 1.0312 0.1223 0.3503 0.076 Uiso 1 1 calc R . .
C19 C 1.0745(3) -0.0550(2) 0.39499(18) 0.0724(7) Uani 1 1 d . . .
H19A H 1.1412 -0.0563 0.4429 0.087 Uiso 1 1 calc R A .
C20 C 1.0436(3) -0.1571(2) 0.38045(19) 0.0755(7) Uani 1 1 d . A .
H20A H 1.0893 -0.2294 0.4177 0.091 Uiso 1 1 calc R . .
C21 C 0.9467(3) -0.1550(2) 0.3121(2) 0.0814(8) Uani 1 1 d . . .
H21A H 0.9246 -0.2262 0.3020 0.098 Uiso 1 1 calc R A .
C22 C 0.8803(3) -0.0495(2) 0.25710(17) 0.0656(6) Uani 1 1 d . A .
H22A H 0.8130 -0.0493 0.2098 0.079 Uiso 1 1 calc R . .
C23 C 0.8508(3) 0.2705(3) 0.02051(18) 0.0716(7) Uani 1 1 d . A .
C24 C 0.7543(12) 0.1726(13) -0.0841(6) 0.113(3) Uani 0.479(12) 1 d PDU B 1
H24A H 0.8212 0.1377 -0.1240 0.135 Uiso 0.479(12) 1 calc PR B 1
H24B H 0.7256 0.2535 -0.1260 0.135 Uiso 0.479(12) 1 calc PR B 1
C25 C 0.6220(12) 0.0958(11) -0.0417(9) 0.138(4) Uani 0.479(12) 1 d PDU B 1
H25A H 0.5677 0.0910 -0.0966 0.208 Uiso 0.479(12) 1 calc PR B 1
H25B H 0.5598 0.1307 -0.0005 0.208 Uiso 0.479(12) 1 calc PR B 1
H25C H 0.6536 0.0163 -0.0009 0.208 Uiso 0.479(12) 1 calc PR B 1
C24' C 0.7006(13) 0.1934(8) -0.0674(8) 0.103(3) Uani 0.521(12) 1 d PDU B 2
H24C H 0.7243 0.2605 -0.1292 0.124 Uiso 0.521(12) 1 calc PR B 2
H24D H 0.6068 0.2107 -0.0370 0.124 Uiso 0.521(12) 1 calc PR B 2
C25' C 0.6933(14) 0.0797(7) -0.0898(9) 0.130(3) Uani 0.521(12) 1 d PDU B 2
H25D H 0.6174 0.0873 -0.1362 0.194 Uiso 0.521(12) 1 calc PR B 2
H25E H 0.6709 0.0142 -0.0278 0.194 Uiso 0.521(12) 1 calc PR B 2
H25F H 0.7869 0.0640 -0.1198 0.194 Uiso 0.521(12) 1 calc PR B 2
C26 C 1.0832(3) 0.1817(3) 0.09441(19) 0.0868(8) Uani 1 1 d . A .
H26A H 1.1387 0.1623 0.1549 0.104 Uiso 1 1 calc R . .
H26B H 1.0606 0.1064 0.0858 0.104 Uiso 1 1 calc R . .
C27 C 1.1776(3) 0.2529(2) 0.00584(18) 0.0707(7) Uani 1 1 d . . .
C28 C 1.1662(3) 0.2491(3) -0.0871(2) 0.0935(10) Uani 1 1 d . A .
H28A H 1.0966 0.1995 -0.0976 0.112 Uiso 1 1 calc R . .
C29 C 1.2541(3) 0.3162(3) -0.1665(2) 0.1024(11) Uani 1 1 d . . .
H29A H 1.2437 0.3121 -0.2308 0.123 Uiso 1 1 calc R A .
C30 C 1.3533(3) 0.3867(3) -0.1549(2) 0.0836(8) Uani 1 1 d . A .
H30A H 1.4141 0.4312 -0.2103 0.100 Uiso 1 1 calc R . .
C31 C 1.3670(3) 0.3946(4) -0.0653(3) 0.1261(14) Uani 1 1 d . . .
H31A H 1.4359 0.4460 -0.0566 0.151 Uiso 1 1 calc R A .
C32 C 1.2794(3) 0.3266(4) 0.0152(2) 0.1255(15) Uani 1 1 d . A .
H32A H 1.2909 0.3317 0.0791 0.151 Uiso 1 1 calc R . .

loop_
_atom_site_aniso_label
_atom_site_aniso_U_11
_atom_site_aniso_U_22
_atom_site_aniso_U_33
_atom_site_aniso_U_23
_atom_site_aniso_U_13
_atom_site_aniso_U_12
S1 0.0538(3) 0.0550(4) 0.0516(3) -0.0142(3) -0.0030(2) -0.0081(3)
O1 0.0688(10) 0.0518(9) 0.0714(10) -0.0092(8) -0.0018(8) -0.0192(8)
O2 0.0710(10) 0.0940(13) 0.0507(9) -0.0298(9) -0.0045(7) -0.0075(9)
O3 0.0802(11) 0.0645(10) 0.0641(10) -0.0305(8) 0.0108(8) -0.0052(9)
O4 0.1469(18) 0.0779(13) 0.1090(15) -0.0512(12) 0.0404(14) -0.0515(13)
O5 0.1273(16) 0.0762(13) 0.0634(11) -0.0160(10) -0.0171(11) -0.0040(12)
O6 0.160(2) 0.0753(13) 0.0867(14) -0.0024(11) -0.0467(13) 0.0173(14)
N1 0.0461(9) 0.0433(9) 0.0527(10) -0.0119(8) -0.0052(7) -0.0029(8)
C1 0.0461(11) 0.0528(13) 0.0543(13) -0.0085(10) -0.0051(9) -0.0059(10)
C2 0.0672(15) 0.0672(16) 0.0587(14) -0.0028(12) -0.0062(11) -0.0017(13)
C3 0.0798(18) 0.0601(16) 0.091(2) -0.0011(14) -0.0212(15) 0.0026(15)
C4 0.0543(14) 0.0665(17) 0.115(2) -0.0315(17) -0.0116(15) 0.0010(13)
C5 0.0746(17) 0.0736(19) 0.104(2) -0.0269(17) 0.0189(15) 0.0031(15)
C6 0.0742(16) 0.0642(16) 0.0678(16) -0.0085(12) 0.0144(13) -0.0008(13)
C7 0.086(2) 0.081(2) 0.192(4) -0.058(2) -0.024(2) 0.0171(18)
C8 0.0484(11) 0.0455(12) 0.0511(12) -0.0128(9) -0.0047(9) -0.0005(9)
C9 0.0604(13) 0.0572(14) 0.0617(14) -0.0207(12) -0.0026(11) -0.0033(11)
C10 0.107(2) 0.095(2) 0.096(2) -0.0624(18) 0.0140(16) -0.0020(17)
C11 0.115(8) 0.117(8) 0.092(7) -0.056(6) 0.020(6) 0.007(6)
C10' 0.107(2) 0.095(2) 0.096(2) -0.0624(18) 0.0140(16) -0.0020(17)
C11' 0.141(4) 0.122(4) 0.085(3) -0.057(3) 0.029(3) 0.005(3)
C12 0.0506(12) 0.0506(12) 0.0518(12) -0.0118(10) -0.0027(9) -0.0048(10)
C13 0.0747(16) 0.0585(15) 0.0672(16) -0.0154(12) 0.0064(12) -0.0172(12)
C14 0.0733(16) 0.0717(17) 0.0639(16) -0.0087(13) 0.0116(13) -0.0205(13)
C15 0.0580(13) 0.0662(15) 0.0502(13) -0.0068(11) 0.0055(10) 0.0015(12)
C16 0.0512(12) 0.0559(13) 0.0466(12) -0.0115(10) -0.0011(9) -0.0019(10)
C17 0.0471(11) 0.0533(13) 0.0444(11) -0.0124(10) 0.0036(9) -0.0039(10)
C18 0.0601(14) 0.0631(15) 0.0651(15) -0.0168(12) -0.0090(11) -0.0064(12)
C19 0.0618(14) 0.0797(18) 0.0658(16) -0.0111(13) -0.0142(11) 0.0060(13)
C20 0.0706(16) 0.0631(17) 0.0806(18) -0.0099(14) -0.0060(13) 0.0115(13)
C21 0.099(2) 0.0570(16) 0.0885(19) -0.0240(15) -0.0141(16) 0.0038(15)
C22 0.0725(15) 0.0595(15) 0.0668(15) -0.0228(12) -0.0114(12) -0.0016(12)
C23 0.0857(18) 0.0682(17) 0.0520(15) -0.0107(13) 0.0017(12) 0.0034(15)
C24 0.155(6) 0.114(5) 0.079(4) -0.043(4) -0.015(4) -0.013(5)
C25 0.139(6) 0.146(6) 0.127(6) -0.036(5) -0.032(5) -0.014(5)
C24' 0.137(6) 0.109(5) 0.070(4) -0.035(3) -0.026(4) 0.006(4)
C25' 0.154(6) 0.112(5) 0.135(6) -0.053(4) -0.033(5) -0.001(5)
C26 0.0688(16) 0.094(2) 0.0686(17) 0.0033(14) 0.0185(13) 0.0149(15)
C27 0.0623(15) 0.0824(18) 0.0574(15) -0.0139(13) 0.0102(11) 0.0012(13)
C28 0.097(2) 0.112(2) 0.087(2) -0.0576(19) 0.0365(17) -0.0424(18)
C29 0.094(2) 0.154(3) 0.0713(19) -0.057(2) 0.0297(16) -0.045(2)
C30 0.0739(17) 0.097(2) 0.0759(18) -0.0279(16) 0.0222(14) -0.0149(16)
C31 0.096(2) 0.203(4) 0.108(3) -0.089(3) 0.038(2) -0.073(3)
C32 0.085(2) 0.234(5) 0.075(2) -0.074(3) 0.0189(16) -0.057(3)

loop_
_atom_type_symbol
_atom_type_description
_atom_type_scat_dispersion_real
_atom_type_scat_dispersion_imag
_atom_type_scat_source
C C 0.0033 0.0016 'International Tables Vol C Tables 4.2.6.8 and 6.1.1.4'
H H 0.0000 0.0000 'International Tables Vol C Tables 4.2.6.8 and 6.1.1.4'
N N 0.0061 0.0033 'International Tables Vol C Tables 4.2.6.8 and 6.1.1.4'
O O 0.0106 0.0060 'International Tables Vol C Tables 4.2.6.8 and 6.1.1.4'
S S 0.1246 0.1234 'International Tables Vol C Tables 4.2.6.8 and 6.1.1.4'

loop_
_geom_angle_atom_site_label_1
_geom_angle_atom_site_label_2
_geom_angle_atom_site_label_3
_geom_angle
O2 S1 O1 119.66(10)
O2 S1 N1 109.06(9)
O1 S1 N1 104.15(10)
O2 S1 C1 106.84(11)
O1 S1 C1 108.89(10)
N1 S1 C1 107.74(9)
C9 O3 C10 117.35(19)
C23 O5 C24 123.3(6)
C23 O5 C24' 112.0(4)
C24 O5 C24' 24.0(6)
C8 N1 S1 119.24(13)
C6 C1 C2 119.2(2)
C6 C1 S1 121.26(18)
C2 C1 S1 119.52(18)
C3 C2 C1 119.9(2)
C3 C2 H2A 120.1
C1 C2 H2A 120.1
C4 C3 C2 121.3(3)
C4 C3 H3A 119.3
C2 C3 H3A 119.3
C5 C4 C3 117.7(3)
C5 C4 C7 121.3(3)
C3 C4 C7 121.0(3)
C6 C5 C4 122.6(3)
C6 C5 H5A 118.7
C4 C5 H5A 118.7
C5 C6 C1 119.3(2)
C5 C6 H6A 120.4
C1 C6 H6A 120.4
C4 C7 H7A 109.5
C4 C7 H7B 109.5
H7A C7 H7B 109.5
C4 C7 H7C 109.5
H7A C7 H7C 109.5
H7B C7 H7C 109.5
C12 C8 N1 121.39(18)
C12 C8 C9 122.61(19)
N1 C8 C9 115.90(17)
O4 C9 O3 123.1(2)
O4 C9 C8 126.6(2)
O3 C9 C8 110.36(19)
C11 C10 O3 114.4(7)
C11 C10 H10A 108.7
O3 C10 H10A 108.7
C11 C10 H10B 108.7
O3 C10 H10B 108.7
H10A C10 H10B 107.6
C10 C11 H11A 109.5
C10 C11 H11B 109.5
H11A C11 H11B 109.5
C10 C11 H11C 109.5
H11A C11 H11C 109.5
H11B C11 H11C 109.5
H11D C11' H11E 109.5
H11D C11' H11F 109.5
H11E C11' H11F 109.5
C8 C12 C13 128.0(2)
C8 C12 C16 124.20(18)
C13 C12 C16 107.83(18)
C14 C13 C12 111.2(2)
C14 C13 H13A 124.4
C12 C13 H13A 124.4
C13 C14 C15 113.7(2)
C13 C14 H14A 123.1
C15 C14 H14A 123.1
C14 C15 C23 109.7(2)
C14 C15 C26 112.7(2)
C23 C15 C26 109.0(2)
C14 C15 C16 102.74(17)
C23 C15 C16 108.34(19)
C26 C15 C16 114.17(18)
C12 C16 C17 112.78(16)
C12 C16 C15 104.00(16)
C17 C16 C15 115.23(17)
C12 C16 H16A 108.2
C17 C16 H16A 108.2
C15 C16 H16A 108.2
C22 C17 C18 118.3(2)
C22 C17 C16 120.29(19)
C18 C17 C16 121.37(19)
C17 C18 C19 120.5(2)
C17 C18 H18A 119.8
C19 C18 H18A 119.8
C20 C19 C18 120.4(2)
C20 C19 H19A 119.8
C18 C19 H19A 119.8
C19 C20 C21 119.6(2)
C19 C20 H20A 120.2
C21 C20 H20A 120.2
C20 C21 C22 120.5(2)
C20 C21 H21A 119.8
C22 C21 H21A 119.8
C17 C22 C21 120.8(2)
C17 C22 H22A 119.6
C21 C22 H22A 119.6
O6 C23 O5 123.0(3)
O6 C23 C15 125.4(3)
O5 C23 C15 111.7(2)
O5 C24 C25 102.5(7)
O5 C24 H24A 111.3
C25 C24 H24A 111.3
O5 C24 H24B 111.3
C25 C24 H24B 111.3
H24A C24 H24B 109.2
C24 C25 H25A 109.5
C24 C25 H25B 109.5
H25A C25 H25B 109.5
C24 C25 H25C 109.5
H25A C25 H25C 109.5
H25B C25 H25C 109.5
O5 C24' C25' 105.4(6)
O5 C24' H24C 110.7
C25' C24' H24C 110.7
O5 C24' H24D 110.7
C25' C24' H24D 110.7
H24C C24' H24D 108.8
C24' C25' H25D 109.5
C24' C25' H25E 109.5
H25D C25' H25E 109.5
C24' C25' H25F 109.5
H25D C25' H25F 109.5
H25E C25' H25F 109.5
C27 C26 C15 114.5(2)
C27 C26 H26A 108.6
C15 C26 H26A 108.6
C27 C26 H26B 108.6
C15 C26 H26B 108.6
H26A C26 H26B 107.6
C28 C27 C32 116.3(2)
C28 C27 C26 122.8(3)
C32 C27 C26 121.0(2)
C27 C28 C29 121.0(3)
C27 C28 H28A 119.5
C29 C28 H28A 119.5
C30 C29 C28 121.3(3)
C30 C29 H29A 119.3
C28 C29 H29A 119.3
C29 C30 C31 119.7(3)
C29 C30 H30A 120.1
C31 C30 H30A 120.1
C30 C31 C32 119.3(3)
C30 C31 H31A 120.4
C32 C31 H31A 120.4
C27 C32 C31 122.3(3)
C27 C32 H32A 118.8
C31 C32 H32A 118.8

loop_
_geom_bond_atom_site_label_1
_geom_bond_atom_site_label_2
_geom_bond_distance
S1 O2 1.4283(15)
S1 O1 1.4351(15)
S1 N1 1.6409(17)
S1 C1 1.749(2)
O3 C9 1.328(3)
O3 C10 1.452(3)
O4 C9 1.191(3)
O5 C23 1.324(3)
O5 C24 1.440(8)
O5 C24' 1.510(7)
O6 C23 1.195(3)
N1 C8 1.447(2)
C1 C6 1.380(3)
C1 C2 1.391(3)
C2 C3 1.376(4)
C2 H2A 0.9500
C3 C4 1.376(4)
C3 H3A 0.9500
C4 C5 1.372(4)
C4 C7 1.514(4)
C5 C6 1.371(3)
C5 H5A 0.9500
C6 H6A 0.9500
C7 H7A 0.9800
C7 H7B 0.9800
C7 H7C 0.9800
C8 C12 1.351(3)
C8 C9 1.489(3)
C10 C11 1.366(15)
C10 H10A 0.9900
C10 H10B 0.9900
C11 H11A 0.9800
C11 H11B 0.9800
C11 H11C 0.9800
C11' H11D 0.9800
C11' H11E 0.9800
C11' H11F 0.9800
C12 C13 1.444(3)
C12 C16 1.521(3)
C13 C14 1.321(3)
C13 H13A 0.9500
C14 C15 1.491(3)
C14 H14A 0.9500
C15 C23 1.514(3)
C15 C26 1.552(3)
C15 C16 1.580(3)
C16 C17 1.523(3)
C16 H16A 1.0000
C17 C22 1.371(3)
C17 C18 1.384(3)
C18 C19 1.394(3)
C18 H18A 0.9500
C19 C20 1.361(3)
C19 H19A 0.9500
C20 C21 1.365(4)
C20 H20A 0.9500
C21 C22 1.389(3)
C21 H21A 0.9500
C22 H22A 0.9500
C24 C25 1.524(9)
C24 H24A 0.9900
C24 H24B 0.9900
C25 H25A 0.9800
C25 H25B 0.9800
C25 H25C 0.9800
C24' C25' 1.515(8)
C24' H24C 0.9900
C24' H24D 0.9900
C25' H25D 0.9800
C25' H25E 0.9800
C25' H25F 0.9800
C26 C27 1.505(3)
C26 H26A 0.9900
C26 H26B 0.9900
C27 C28 1.358(3)
C27 C32 1.365(4)
C28 C29 1.378(4)
C28 H28A 0.9500
C29 C30 1.332(3)
C29 H29A 0.9500
C30 C31 1.332(4)
C30 H30A 0.9500
C31 C32 1.390(4)
C31 H31A 0.9500
C32 H32A 0.9500

loop_
_geom_torsion_atom_site_label_1
_geom_torsion_atom_site_label_2
_geom_torsion_atom_site_label_3
_geom_torsion_atom_site_label_4
_geom_torsion
O2 S1 N1 C8 63.05(16)
O1 S1 N1 C8 -168.12(14)
C1 S1 N1 C8 -52.57(16)
O2 S1 C1 C6 155.33(19)
O1 S1 C1 C6 24.8(2)
N1 S1 C1 C6 -87.6(2)
O2 S1 C1 C2 -25.2(2)
O1 S1 C1 C2 -155.77(17)
N1 S1 C1 C2 91.85(18)
C6 C1 C2 C3 -0.9(3)
S1 C1 C2 C3 179.65(18)
C1 C2 C3 C4 0.4(4)
C2 C3 C4 C5 0.2(4)
C2 C3 C4 C7 -179.0(2)
C3 C4 C5 C6 -0.4(4)
C7 C4 C5 C6 178.9(3)
C4 C5 C6 C1 -0.1(4)
C2 C1 C6 C5 0.8(4)
S1 C1 C6 C5 -179.79(19)
S1 N1 C8 C12 -84.6(2)
S1 N1 C8 C9 98.79(19)
C10 O3 C9 O4 2.7(4)
C10 O3 C9 C8 -178.0(2)
C12 C8 C9 O4 4.6(4)
N1 C8 C9 O4 -178.9(2)
C12 C8 C9 O3 -174.65(19)
N1 C8 C9 O3 1.9(3)
C9 O3 C10 C11 160.7(13)
N1 C8 C12 C13 176.90(19)
C9 C8 C12 C13 -6.8(4)
N1 C8 C12 C16 -2.9(3)
C9 C8 C12 C16 173.43(19)
C8 C12 C13 C14 -175.0(2)
C16 C12 C13 C14 4.8(3)
C12 C13 C14 C15 -0.5(3)
C13 C14 C15 C23 111.3(2)
C13 C14 C15 C26 -127.1(2)
C13 C14 C15 C16 -3.8(3)
C8 C12 C16 C17 -61.4(3)
C13 C12 C16 C17 118.75(19)
C8 C12 C16 C15 173.1(2)
C13 C12 C16 C15 -6.8(2)
C14 C15 C16 C12 6.2(2)
C23 C15 C16 C12 -109.9(2)
C26 C15 C16 C12 128.5(2)
C14 C15 C16 C17 -117.8(2)
C23 C15 C16 C17 126.2(2)
C26 C15 C16 C17 4.5(3)
C12 C16 C17 C22 145.26(19)
C15 C16 C17 C22 -95.5(2)
C12 C16 C17 C18 -37.2(3)
C15 C16 C17 C18 82.0(2)
C22 C17 C18 C19 0.2(3)
C16 C17 C18 C19 -177.39(19)
C17 C18 C19 C20 0.3(4)
C18 C19 C20 C21 -0.6(4)
C19 C20 C21 C22 0.4(4)
C18 C17 C22 C21 -0.4(3)
C16 C17 C22 C21 177.2(2)
C20 C21 C22 C17 0.1(4)
C24 O5 C23 O6 8.7(7)
C24' O5 C23 O6 -15.3(7)
C24 O5 C23 C15 -171.1(6)
C24' O5 C23 C15 164.9(6)
C14 C15 C23 O6 4.7(4)
C26 C15 C23 O6 -119.1(3)
C16 C15 C23 O6 116.1(3)
C14 C15 C23 O5 -175.53(19)
C26 C15 C23 O5 60.7(3)
C16 C15 C23 O5 -64.1(3)
C23 O5 C24 C25 -126.4(11)
C24' O5 C24 C25 -58.3(14)
C23 O5 C24' C25' 171.6(10)
C24 O5 C24' C25' 48.4(14)
C14 C15 C26 C27 -61.7(3)
C23 C15 C26 C27 60.3(3)
C16 C15 C26 C27 -178.4(2)
C15 C26 C27 C28 -88.9(3)
C15 C26 C27 C32 90.4(3)
C32 C27 C28 C29 0.3(5)
C26 C27 C28 C29 179.6(3)
C27 C28 C29 C30 0.2(5)
C28 C29 C30 C31 -1.1(5)
C29 C30 C31 C32 1.5(5)
C28 C27 C32 C31 0.1(5)
C26 C27 C32 C31 -179.2(3)
C30 C31 C32 C27 -1.0(6)
